data_4514122
loop_
_publ_author_name
'Yu, Liu-Zhu'
'Wei, Yin'
'Shi, Min'

_publ_section_title
;
 Synthesis of Polysubstituted Polycyclic Aromatic Hydrocarbons by
 Gold-Catalyzed Cyclization--Oxidation of
 Alkylidenecyclopropane-Containing 1,5-Enynes
;
_journal_issue 7
_journal_name_full 'ACS Catalysis'
_journal_page_first 4242
_journal_paper_doi 10.1021/acscatal.7b00784
_journal_volume 7
_journal_year 2017
_chemical_formula_sum 'C22 H16 S'
_chemical_formula_weight 312.41
_chemical_name_systematic
; 
 ? 
;
_space_group_crystal_system triclinic
_space_group_IT_number 2
_space_group_name_Hall '-P 1'
_space_group_name_H-M_alt 'P -1'
_symmetry_space_group_name_Hall '-P 1'
_symmetry_space_group_name_H-M 'P -1'
_atom_sites_solution_hydrogens mixed
_audit_creation_method SHELXL-2013
_cell_angle_alpha 79.676(6)
_cell_angle_beta 84.855(4)
_cell_angle_gamma 78.156(4)
_cell_formula_units_Z 4
_cell_length_a 4.9712(9)
_cell_length_b 11.992(2)
_cell_length_c 27.578(5)
_cell_measurement_reflns_used 852
_cell_measurement_temperature 293(2)
_cell_measurement_theta_max 38.675
_cell_measurement_theta_min 6.015
_cell_volume 1580.6(5)
_computing_cell_refinement 'Bruker SMART'
_computing_data_collection 'Bruker SMART'
_computing_data_reduction 'Bruker SHELXTL'
_computing_molecular_graphics 'Bruker SHELXTL'
_computing_publication_material 'Bruker SHELXTL'
_computing_structure_refinement 'SHELXL-2013 (Sheldrick, 2013)'
_computing_structure_solution 'Bruker SHELXTL'
_diffrn_ambient_temperature 293(2)
_diffrn_measured_fraction_theta_full 0.970
_diffrn_measured_fraction_theta_max 0.997
_diffrn_measurement_device_type 'CCD area detector'
_diffrn_measurement_method 'phi and omega scans'
_diffrn_radiation_type MoK\a
_diffrn_radiation_wavelength 0.71073
_diffrn_reflns_av_R_equivalents 0.0361
_diffrn_reflns_av_unetI/netI 0.0833
_diffrn_reflns_Laue_measured_fraction_full 0.970
_diffrn_reflns_Laue_measured_fraction_max 0.997
_diffrn_reflns_limit_h_max 5
_diffrn_reflns_limit_h_min -5
_diffrn_reflns_limit_k_max 14
_diffrn_reflns_limit_k_min -12
_diffrn_reflns_limit_l_max 32
_diffrn_reflns_limit_l_min -32
_diffrn_reflns_number 8739
_diffrn_reflns_point_group_measured_fraction_full 0.970
_diffrn_reflns_point_group_measured_fraction_max 0.997
_diffrn_reflns_theta_full 25.242
_diffrn_reflns_theta_max 24.999
_diffrn_reflns_theta_min 0.752
_exptl_absorpt_coefficient_mu 0.201
_exptl_absorpt_correction_T_max 0.7456
_exptl_absorpt_correction_T_min 0.6434
_exptl_absorpt_correction_type multi-scan
_exptl_absorpt_process_details sadabs
_exptl_crystal_colour red
_exptl_crystal_density_diffrn 1.313
_exptl_crystal_description prismatic
_exptl_crystal_F_000 656
_exptl_crystal_size_max 0.200
_exptl_crystal_size_mid 0.130
_exptl_crystal_size_min 0.080
_refine_diff_density_max 0.764
_refine_diff_density_min -0.372
_refine_diff_density_rms 0.073
_refine_ls_extinction_method none
_refine_ls_goodness_of_fit_ref 1.052
_refine_ls_hydrogen_treatment mixed
_refine_ls_matrix_type full
_refine_ls_number_parameters 567
_refine_ls_number_reflns 5532
_refine_ls_number_restraints 140
_refine_ls_restrained_S_all 1.060
_refine_ls_R_factor_all 0.1566
_refine_ls_R_factor_gt 0.0987
_refine_ls_shift/su_max 0.010
_refine_ls_shift/su_mean 0.001
_refine_ls_structure_factor_coef Fsqd
_refine_ls_weighting_details 'w=1/[\s^2^(Fo^2^)+(0.1196P)^2^+1.3897P] where P=(Fo^2^+2Fc^2^)/3'
_refine_ls_weighting_scheme calc
_refine_ls_wR_factor_gt 0.2380
_refine_ls_wR_factor_ref 0.2768
_reflns_Friedel_coverage 0.000
_reflns_number_gt 3099
_reflns_number_total 5532
_reflns_threshold_expression 'I > 2\s(I)'
_cod_data_source_file cs7b00784_si_003.cif
_cod_data_source_block cd16488
_cod_depositor_comments 'Adding full bibliography for 4514120--4514122.cif.'
_cod_original_cell_volume 1580.7(5)
_cod_database_code 4514122
_shelx_space_group_comment
; 
The symmetry employed for this shelxl refinement is uniquely defined 
by the following loop, which should always be used as a source of 
symmetry information in preference to the above space-group names. 
They are only intended as comments. 
;
_shelx_estimated_absorpt_t_min 0.961
_shelx_estimated_absorpt_t_max 0.984
_shelxl_version_number 2013-4

loop_
_space_group_symop_operation_xyz
'x, y, z'
'-x, -y, -z'

loop_
_atom_site_label
_atom_site_type_symbol
_atom_site_fract_x
_atom_site_fract_y
_atom_site_fract_z
_atom_site_U_iso_or_equiv
_atom_site_adp_type
_atom_site_occupancy
_atom_site_site_symmetry_order
_atom_site_calc_flag
_atom_site_refinement_flags_posn
_atom_site_refinement_flags_adp
_atom_site_refinement_flags_occupancy
_atom_site_disorder_assembly
_atom_site_disorder_group
C1 C 0.6162(9) 0.9485(4) 0.37694(16) 0.0378(11) Uani 1 1 d . . . . .
C2 C 0.5541(9) 0.8427(4) 0.38587(17) 0.0398(11) Uani 1 1 d . . . . .
C3 C 0.3387(11) 0.8355(5) 0.4282(2) 0.0585(15) Uani 1 1 d . . . . .
H3A H 0.4106 0.7773 0.4556 0.070 Uiso 1 1 calc R U . . .
H3B H 0.1761 0.8155 0.4178 0.070 Uiso 1 1 calc R U . . .
C4 C 0.2679(10) 0.9558(4) 0.44374(18) 0.0487(13) Uani 1 1 d . . . . .
H4A H 0.0758 0.9906 0.4392 0.058 Uiso 1 1 calc R U . . .
H4B H 0.3065 0.9515 0.4780 0.058 Uiso 1 1 calc R U . . .
C5 C 0.4530(9) 1.0222(4) 0.40968(16) 0.0380(11) Uani 1 1 d . . . . .
C6 C 0.5114(9) 1.1296(4) 0.40015(16) 0.0380(11) Uani 1 1 d . . . . .
C7 C 0.7270(9) 1.1306(4) 0.35875(16) 0.0388(11) Uani 1 1 d . . . . .
C8 C 0.7899(9) 1.0199(4) 0.34454(16) 0.0368(11) Uani 1 1 d . . . . .
C9 C 0.9878(10) 0.9980(4) 0.30710(17) 0.0443(12) Uani 1 1 d . . . . .
H9 H 1.0302 0.9255 0.2977 0.053 Uiso 1 1 calc R U . . .
C10 C 1.1222(10) 1.0851(5) 0.28378(17) 0.0496(14) Uani 1 1 d . . . . .
H10 H 1.2553 1.0708 0.2585 0.059 Uiso 1 1 calc R U . . .
C11 C 1.0606(10) 1.1920(5) 0.29763(18) 0.0488(13) Uani 1 1 d . . . . .
H11 H 1.1523 1.2497 0.2817 0.059 Uiso 1 1 calc R U . . .
C12 C 0.8619(10) 1.2153(5) 0.33542(18) 0.0483(13) Uani 1 1 d . . . . .
H12 H 0.8217 1.2880 0.3446 0.058 Uiso 1 1 calc R U . . .
C13 C 0.3888(10) 1.2275(4) 0.42512(18) 0.0451(12) Uani 1 1 d D . . . .
S1 S 0.2063(13) 1.2101(6) 0.4784(2) 0.0877(18) Uani 0.5 1 d . . P A 1
C14 C 0.356(2) 1.3530(8) 0.4020(4) 0.0472(17) Uani 0.5 1 d D U P A 1
H14 H 0.4240 1.3834 0.3710 0.057 Uiso 0.5 1 calc R U P A 1
C15 C 0.198(3) 1.4160(10) 0.4384(4) 0.0566(17) Uani 0.5 1 d D U P A 1
H15 H 0.1411 1.4957 0.4309 0.068 Uiso 0.5 1 calc R U P A 1
C16 C 0.133(4) 1.3600(14) 0.4828(5) 0.056(2) Uani 0.5 1 d D U P A 1
H16 H 0.0636 1.3926 0.5106 0.067 Uiso 0.5 1 calc R U P A 1
S1' S 0.0948(10) 1.2270(5) 0.46042(19) 0.0679(13) Uani 0.5 1 d . . P A 2
C14' C 0.496(2) 1.3284(8) 0.4281(4) 0.0483(17) Uani 0.5 1 d D U P A 2
H14' H 0.6551 1.3475 0.4114 0.058 Uiso 0.5 1 calc R U P A 2
C15' C 0.321(2) 1.3949(10) 0.4608(4) 0.0533(17) Uani 0.5 1 d D U P A 2
H15' H 0.3531 1.4611 0.4706 0.064 Uiso 0.5 1 calc R U P A 2
C16' C 0.093(4) 1.3433(15) 0.4756(6) 0.056(2) Uani 0.5 1 d D U P A 2
H16' H -0.0553 1.3787 0.4941 0.067 Uiso 0.5 1 calc R U P A 2
C17 C 0.6682(9) 0.7427(4) 0.36094(16) 0.0374(11) Uani 1 1 d . . . . .
C20 C 0.8816(12) 0.5559(5) 0.3122(2) 0.0530(14) Uani 1 1 d . . . . .
C18 C 0.743(2) 0.6323(8) 0.3875(3) 0.044(2) Uani 0.5 1 d . . P B 1
H18 H 0.7251 0.6195 0.4218 0.053 Uiso 0.5 1 calc R U P B 1
C19 C 0.843(2) 0.5421(9) 0.3622(4) 0.052(3) Uani 0.5 1 d . . P B 1
H19 H 0.8877 0.4681 0.3802 0.063 Uiso 0.5 1 calc R U P B 1
C21 C 0.796(2) 0.6699(10) 0.2860(4) 0.055(3) Uani 0.5 1 d . . P B 1
H21 H 0.8103 0.6830 0.2517 0.066 Uiso 0.5 1 calc R U P B 1
C22 C 0.6934(19) 0.7611(9) 0.3110(4) 0.044(2) Uani 0.5 1 d . . P B 1
H22 H 0.6412 0.8352 0.2934 0.053 Uiso 0.5 1 calc R U P B 1
C18' C 0.505(2) 0.6648(9) 0.3520(4) 0.048(3) Uani 0.5 1 d . . P B 2
H18' H 0.3192 0.6766 0.3623 0.057 Uiso 0.5 1 calc R U P B 2
C19' C 0.613(2) 0.5737(10) 0.3289(4) 0.060(3) Uani 0.5 1 d . . P B 2
H19' H 0.5030 0.5229 0.3244 0.072 Uiso 0.5 1 calc R U P B 2
C21' C 1.054(2) 0.6240(9) 0.3222(4) 0.049(3) Uani 0.5 1 d . . P B 2
H21' H 1.2406 0.6091 0.3129 0.059 Uiso 0.5 1 calc R U P B 2
C22' C 0.9426(19) 0.7138(8) 0.3460(4) 0.042(2) Uani 0.5 1 d . . P B 2
H22' H 1.0604 0.7594 0.3529 0.050 Uiso 0.5 1 calc R U P B 2
C23 C 1.1539(9) 0.4817(4) 0.15517(16) 0.0385(11) Uani 1 1 d . . . . .
C24 C 1.2908(10) 0.5048(4) 0.19252(17) 0.0445(12) Uani 1 1 d . . . . .
H24 H 1.2510 0.5774 0.2019 0.053 Uiso 1 1 calc R U . . .
C25 C 1.4892(10) 0.4176(5) 0.21588(18) 0.0485(13) Uani 1 1 d . . . . .
H25 H 1.5838 0.4323 0.2409 0.058 Uiso 1 1 calc R U . . .
C26 C 1.5475(11) 0.3093(5) 0.20235(19) 0.0522(13) Uani 1 1 d . . . . .
H26 H 1.6788 0.2513 0.2186 0.063 Uiso 1 1 calc R U . . .
C27 C 1.4099(10) 0.2864(4) 0.16431(18) 0.0455(12) Uani 1 1 d . . . . .
H27 H 1.4517 0.2138 0.1550 0.055 Uiso 1 1 calc R U . . .
C28 C 1.2136(9) 0.3711(4) 0.14080(16) 0.0382(11) Uani 1 1 d . . . . .
C29 C 1.0416(10) 0.3714(4) 0.09993(17) 0.0405(11) Uani 1 1 d . . . . .
C30 C 0.8845(9) 0.4783(4) 0.08998(16) 0.0384(11) Uani 1 1 d . . . . .
C31 C 0.9416(9) 0.5517(4) 0.12276(16) 0.0367(11) Uani 1 1 d . . . . .
C32 C 0.7805(9) 0.6583(4) 0.11386(16) 0.0392(11) Uani 1 1 d . . . . .
C33 C 0.6015(12) 0.6647(5) 0.0715(2) 0.0593(15) Uani 1 1 d . . . . .
H33A H 0.6433 0.7226 0.0440 0.071 Uiso 1 1 calc R U . . .
H33B H 0.4084 0.6848 0.0818 0.071 Uiso 1 1 calc R U . . .
C34 C 0.6662(10) 0.5441(4) 0.05628(18) 0.0456(12) Uani 1 1 d . . . . .
H34A H 0.5046 0.5089 0.0611 0.055 Uiso 1 1 calc R U . . .
H34B H 0.7332 0.5482 0.0220 0.055 Uiso 1 1 calc R U . . .
C35 C 1.0406(10) 0.2731(4) 0.07457(18) 0.0478(13) Uani 1 1 d D . . . .
S2 S 0.7889(10) 0.2703(4) 0.03995(17) 0.0667(12) Uani 0.5 1 d . . P C 1
C36 C 1.250(2) 0.1732(8) 0.0722(4) 0.0507(17) Uani 0.5 1 d D U P C 1
H36 H 1.4084 0.1560 0.0898 0.061 Uiso 0.5 1 calc R U P C 1
C37 C 1.190(3) 0.1041(10) 0.0406(4) 0.0557(16) Uani 0.5 1 d D U P C 1
H37 H 1.3172 0.0411 0.0323 0.067 Uiso 0.5 1 calc R U P C 1
C38 C 0.944(3) 0.1326(10) 0.0232(6) 0.0553(18) Uani 0.5 1 d D U P C 1
H38 H 0.8649 0.0897 0.0055 0.066 Uiso 0.5 1 calc R U P C 1
S2' S 0.8905(14) 0.2923(5) 0.02112(19) 0.0898(17) Uani 0.5 1 d . . P C 2
C36' C 1.109(2) 0.1480(7) 0.0981(4) 0.0452(16) Uani 0.5 1 d D U P C 2
H36' H 1.1708 0.1153 0.1293 0.054 Uiso 0.5 1 calc R U P C 2
C37' C 1.050(3) 0.0897(9) 0.0563(4) 0.0565(16) Uani 0.5 1 d D U P C 2
H37' H 1.0841 0.0101 0.0574 0.068 Uiso 0.5 1 calc R U P C 2
C38' C 0.941(3) 0.1680(10) 0.0171(6) 0.0560(18) Uani 0.5 1 d D U P C 2
H38' H 0.9002 0.1440 -0.0112 0.067 Uiso 0.5 1 calc R U P C 2
C39 C 0.7691(9) 0.7582(4) 0.13893(17) 0.0381(11) Uani 1 1 d . . . . .
C42 C 0.7477(11) 0.9446(5) 0.1874(2) 0.0540(14) Uani 1 1 d . . . . .
C40 C 0.762(2) 0.7380(9) 0.1906(4) 0.046(2) Uani 0.5 1 d . . P D 1
H40 H 0.7655 0.6641 0.2082 0.055 Uiso 0.5 1 calc R U P D 1
C41 C 0.751(2) 0.8294(9) 0.2142(4) 0.049(3) Uani 0.5 1 d . . P D 1
H41 H 0.7447 0.8172 0.2486 0.059 Uiso 0.5 1 calc R U P D 1
C43 C 0.743(2) 0.9564(9) 0.1375(4) 0.051(3) Uani 0.5 1 d . . P D 1
H43 H 0.7277 1.0300 0.1190 0.061 Uiso 0.5 1 calc R U P D 1
C44 C 0.7593(19) 0.8658(9) 0.1134(4) 0.045(2) Uani 0.5 1 d . . P D 1
H44 H 0.7637 0.8781 0.0791 0.053 Uiso 0.5 1 calc R U P D 1
C40' C 1.0030(19) 0.7883(8) 0.1539(4) 0.042(2) Uani 0.5 1 d . . P D 2
H40' H 1.1734 0.7423 0.1479 0.050 Uiso 0.5 1 calc R U P D 2
C41' C 0.996(2) 0.8813(8) 0.1770(4) 0.043(2) Uani 0.5 1 d . . P D 2
H41' H 1.1574 0.9000 0.1850 0.052 Uiso 0.5 1 calc R U P D 2
C43' C 0.509(2) 0.9246(9) 0.1728(4) 0.055(3) Uani 0.5 1 d . . P D 2
H43' H 0.3423 0.9726 0.1792 0.066 Uiso 0.5 1 calc R U P D 2
C44' C 0.5176(19) 0.8341(8) 0.1489(4) 0.044(2) Uani 0.5 1 d . . P D 2
H44' H 0.3546 0.8215 0.1387 0.053 Uiso 0.5 1 calc R U P D 2
H42 H 0.737(9) 1.009(4) 0.2029(17) 0.040(13) Uiso 1 1 d . . . . .
H20 H 0.957(8) 0.493(4) 0.2959(16) 0.033(11) Uiso 1 1 d . . . . .

loop_
_atom_site_aniso_label
_atom_site_aniso_U_11
_atom_site_aniso_U_22
_atom_site_aniso_U_33
_atom_site_aniso_U_23
_atom_site_aniso_U_13
_atom_site_aniso_U_12
C1 0.035(3) 0.042(3) 0.033(2) -0.002(2) -0.006(2) -0.002(2)
C2 0.035(3) 0.044(3) 0.038(3) -0.004(2) -0.002(2) -0.007(2)
C3 0.057(3) 0.055(3) 0.060(3) -0.010(3) 0.024(3) -0.013(3)
C4 0.044(3) 0.055(3) 0.043(3) -0.005(2) 0.009(2) -0.009(2)
C5 0.035(3) 0.042(3) 0.035(3) -0.006(2) -0.005(2) -0.002(2)
C6 0.036(3) 0.041(3) 0.036(2) -0.009(2) -0.004(2) -0.002(2)
C7 0.035(3) 0.043(3) 0.036(2) -0.004(2) -0.001(2) -0.006(2)
C8 0.033(3) 0.044(3) 0.032(2) -0.002(2) 0.000(2) -0.009(2)
C9 0.043(3) 0.047(3) 0.044(3) -0.014(2) 0.003(2) -0.007(2)
C10 0.040(3) 0.072(4) 0.034(3) -0.007(3) 0.016(2) -0.017(3)
C11 0.050(3) 0.051(3) 0.044(3) 0.000(2) 0.004(2) -0.018(2)
C12 0.050(3) 0.051(3) 0.047(3) -0.011(2) 0.001(2) -0.015(2)
C13 0.045(3) 0.045(3) 0.045(3) -0.013(2) -0.003(2) -0.002(2)
S1 0.108(5) 0.074(3) 0.071(4) -0.013(3) 0.017(3) -0.001(3)
C14 0.063(4) 0.038(3) 0.044(4) -0.023(3) 0.009(3) -0.010(3)
C15 0.073(4) 0.047(3) 0.052(3) -0.024(3) 0.004(3) -0.006(3)
C16 0.073(4) 0.048(4) 0.051(4) -0.029(3) 0.003(3) -0.005(3)
S1' 0.062(3) 0.074(3) 0.065(3) -0.024(3) 0.016(2) -0.004(2)
C14' 0.066(4) 0.041(3) 0.044(4) -0.026(3) 0.008(3) -0.012(3)
C15' 0.070(4) 0.045(3) 0.049(3) -0.026(3) 0.002(3) -0.008(3)
C16' 0.072(4) 0.048(4) 0.051(4) -0.027(3) 0.003(3) -0.005(3)
C17 0.036(3) 0.042(3) 0.035(3) -0.007(2) -0.005(2) -0.007(2)
C20 0.061(4) 0.042(3) 0.060(4) -0.024(3) 0.003(3) -0.008(3)
C18 0.062(7) 0.039(6) 0.033(5) -0.003(4) -0.006(5) -0.016(5)
C19 0.051(7) 0.042(6) 0.067(7) -0.012(5) -0.009(6) -0.008(5)
C21 0.062(7) 0.063(8) 0.045(6) -0.024(6) 0.016(5) -0.017(6)
C22 0.042(6) 0.041(6) 0.047(6) -0.009(5) 0.007(5) -0.007(4)
C18' 0.042(6) 0.047(6) 0.054(6) -0.008(5) 0.009(5) -0.014(5)
C19' 0.058(7) 0.049(7) 0.076(8) -0.018(6) 0.014(6) -0.018(5)
C21' 0.036(6) 0.052(7) 0.059(7) -0.019(5) -0.002(5) 0.001(5)
C22' 0.040(6) 0.032(5) 0.051(6) -0.004(4) -0.010(5) -0.001(4)
C23 0.032(3) 0.046(3) 0.037(3) -0.007(2) 0.003(2) -0.009(2)
C24 0.045(3) 0.047(3) 0.042(3) -0.010(2) -0.003(2) -0.007(2)
C25 0.043(3) 0.067(4) 0.037(3) -0.003(3) -0.009(2) -0.018(3)
C26 0.048(3) 0.058(4) 0.046(3) -0.003(3) -0.010(3) -0.001(2)
C27 0.048(3) 0.043(3) 0.043(3) -0.007(2) 0.002(2) -0.008(2)
C28 0.034(3) 0.044(3) 0.036(3) -0.005(2) 0.002(2) -0.010(2)
C29 0.043(3) 0.044(3) 0.036(3) -0.004(2) 0.001(2) -0.015(2)
C30 0.037(3) 0.042(3) 0.034(2) 0.002(2) 0.003(2) -0.014(2)
C31 0.037(3) 0.040(3) 0.036(2) -0.010(2) 0.001(2) -0.014(2)
C32 0.037(3) 0.043(3) 0.037(3) -0.006(2) 0.002(2) -0.010(2)
C33 0.060(4) 0.056(4) 0.063(4) -0.005(3) -0.031(3) -0.005(3)
C34 0.050(3) 0.051(3) 0.039(3) -0.003(2) -0.010(2) -0.017(2)
C35 0.055(3) 0.047(3) 0.047(3) -0.012(2) 0.001(2) -0.019(2)
S2 0.076(3) 0.069(3) 0.062(3) -0.025(2) -0.009(2) -0.017(2)
C36 0.087(4) 0.025(3) 0.047(4) -0.015(3) -0.010(3) -0.015(3)
C37 0.091(4) 0.029(3) 0.051(3) -0.010(3) -0.005(3) -0.017(3)
C38 0.094(4) 0.027(4) 0.051(4) -0.011(3) -0.008(3) -0.021(4)
S2' 0.135(5) 0.080(3) 0.065(3) -0.021(3) -0.019(3) -0.031(3)
C36' 0.083(4) 0.019(3) 0.043(4) -0.016(3) -0.012(3) -0.020(3)
C37' 0.092(4) 0.029(3) 0.054(3) -0.012(3) -0.009(3) -0.017(3)
C38' 0.094(4) 0.029(4) 0.053(4) -0.014(3) -0.010(3) -0.020(4)
C39 0.030(2) 0.038(3) 0.043(3) -0.002(2) 0.004(2) -0.007(2)
C42 0.053(4) 0.054(4) 0.057(4) -0.022(3) -0.004(3) -0.003(3)
C40 0.048(6) 0.042(6) 0.044(6) -0.006(5) -0.006(5) 0.001(4)
C41 0.063(7) 0.053(7) 0.031(5) -0.003(5) -0.010(5) -0.010(5)
C43 0.053(7) 0.035(6) 0.063(7) -0.009(5) 0.007(5) -0.007(5)
C44 0.044(6) 0.049(6) 0.040(5) -0.014(5) 0.005(4) -0.006(4)
C40' 0.031(5) 0.038(6) 0.056(6) -0.007(5) 0.004(5) -0.009(4)
C41' 0.042(6) 0.036(6) 0.052(6) -0.001(5) -0.005(5) -0.010(4)
C43' 0.053(7) 0.037(6) 0.065(7) -0.006(5) -0.002(6) 0.012(5)
C44' 0.034(5) 0.041(6) 0.058(6) -0.015(5) -0.003(5) -0.004(4)

loop_
_atom_type_symbol
_atom_type_description
_atom_type_scat_dispersion_real
_atom_type_scat_dispersion_imag
_atom_type_scat_source
C C 0.0033 0.0016 'International Tables Vol C Tables 4.2.6.8 and 6.1.1.4'
H H 0.0000 0.0000 'International Tables Vol C Tables 4.2.6.8 and 6.1.1.4'
S S 0.1246 0.1234 'International Tables Vol C Tables 4.2.6.8 and 6.1.1.4'

loop_
_geom_angle_atom_site_label_1
_geom_angle_atom_site_label_2
_geom_angle_atom_site_label_3
_geom_angle
C2 C1 C5 111.1(4)
C2 C1 C8 142.5(4)
C5 C1 C8 106.4(4)
C1 C2 C17 128.8(4)
C1 C2 C3 109.7(4)
C17 C2 C3 121.5(4)
C2 C3 C4 106.4(4)
C2 C3 H3A 110.5
C4 C3 H3A 110.5
C2 C3 H3B 110.5
C4 C3 H3B 110.5
H3A C3 H3B 108.6
C5 C4 C3 103.1(4)
C5 C4 H4A 111.2
C3 C4 H4A 111.2
C5 C4 H4B 111.2
C3 C4 H4B 111.2
H4A C4 H4B 109.1
C6 C5 C1 111.2(4)
C6 C5 C4 139.0(4)
C1 C5 C4 109.7(4)
C5 C6 C13 127.2(4)
C5 C6 C7 107.0(4)
C13 C6 C7 125.7(4)
C12 C7 C8 119.9(4)
C12 C7 C6 131.5(4)
C8 C7 C6 108.6(4)
C9 C8 C7 119.9(4)
C9 C8 C1 133.4(4)
C7 C8 C1 106.7(4)
C8 C9 C10 119.4(5)
C8 C9 H9 120.3
C10 C9 H9 120.3
C11 C10 C9 120.5(4)
C11 C10 H10 119.8
C9 C10 H10 119.8
C10 C11 C12 120.8(4)
C10 C11 H11 119.6
C12 C11 H11 119.6
C7 C12 C11 119.6(5)
C7 C12 H12 120.2
C11 C12 H12 120.2
C14' C13 C6 129.1(6)
C6 C13 C14 125.3(5)
C6 C13 S1 121.6(4)
C14 C13 S1 111.7(5)
C14' C13 S1' 109.8(5)
C6 C13 S1' 120.9(4)
C13 S1 C16 94.4(6)
C15 C14 C13 105.2(8)
C15 C14 H14 127.4
C13 C14 H14 127.4
C16 C15 C14 120.0(12)
C16 C15 H15 120.0
C14 C15 H15 120.0
C15 C16 S1 106.5(11)
C15 C16 H16 126.7
S1 C16 H16 126.8
C16' S1' C13 94.1(7)
C15' C14' C13 109.7(8)
C15' C14' H14' 125.1
C13 C14' H14' 125.1
C16' C15' C14' 108.1(11)
C16' C15' H15' 125.9
C14' C15' H15' 125.9
C15' C16' S1' 117.8(13)
C15' C16' H16' 121.1
S1' C16' H16' 121.1
C22 C17 C18 120.5(7)
C22' C17 C18' 114.2(7)
C22 C17 C2 118.0(6)
C22' C17 C2 123.4(5)
C18 C17 C2 121.4(5)
C18' C17 C2 122.4(5)
C19' C20 C21' 120.5(8)
C19 C20 C21 116.4(7)
C19' C20 H20 121(3)
C19 C20 H20 122(3)
C21' C20 H20 118(3)
C21 C20 H20 122(3)
C19 C18 C17 118.8(9)
C19 C18 H18 120.6
C17 C18 H18 120.6
C20 C19 C18 123.3(10)
C20 C19 H19 118.4
C18 C19 H19 118.4
C22 C21 C20 120.9(9)
C22 C21 H21 119.6
C20 C21 H21 119.6
C17 C22 C21 120.1(9)
C17 C22 H22 120.0
C21 C22 H22 120.0
C19' C18' C17 121.5(9)
C19' C18' H18' 119.3
C17 C18' H18' 119.3
C18' C19' C20 120.7(10)
C18' C19' H19' 119.6
C20 C19' H19' 119.6
C22' C21' C20 117.8(9)
C22' C21' H21' 121.1
C20 C21' H21' 121.1
C21' C22' C17 125.0(9)
C21' C22' H22' 117.5
C17 C22' H22' 117.5
C24 C23 C28 120.8(5)
C24 C23 C31 133.3(5)
C28 C23 C31 105.8(4)
C23 C24 C25 118.8(5)
C23 C24 H24 120.6
C25 C24 H24 120.6
C26 C25 C24 120.8(5)
C26 C25 H25 119.6
C24 C25 H25 119.6
C25 C26 C27 120.3(5)
C25 C26 H26 119.9
C27 C26 H26 119.9
C28 C27 C26 120.0(5)
C28 C27 H27 120.0
C26 C27 H27 120.0
C27 C28 C23 119.4(4)
C27 C28 C29 131.4(5)
C23 C28 C29 109.2(4)
C30 C29 C28 107.4(4)
C30 C29 C35 126.3(5)
C28 C29 C35 126.3(5)
C29 C30 C31 110.5(4)
C29 C30 C34 139.7(5)
C31 C30 C34 109.8(4)
C32 C31 C30 110.9(4)
C32 C31 C23 142.0(4)
C30 C31 C23 107.0(4)
C31 C32 C39 128.8(5)
C31 C32 C33 109.5(4)
C39 C32 C33 121.8(4)
C32 C33 C34 106.4(4)
C32 C33 H33A 110.5
C34 C33 H33A 110.5
C32 C33 H33B 110.5
C34 C33 H33B 110.5
H33A C33 H33B 108.6
C30 C34 C33 103.4(4)
C30 C34 H34A 111.1
C33 C34 H34A 111.1
C30 C34 H34B 111.1
C33 C34 H34B 111.1
H34A C34 H34B 109.1
C36 C35 C29 128.3(6)
C29 C35 C36' 124.6(5)
C36 C35 S2 109.3(6)
C29 C35 S2 122.3(4)
C29 C35 S2' 121.2(4)
C36' C35 S2' 112.8(5)
C35 S2 C38 94.3(6)
C37 C36 C35 112.3(10)
C37 C36 H36 123.9
C35 C36 H36 123.9
C38 C37 C36 116.4(12)
C38 C37 H37 121.8
C36 C37 H37 121.8
C37 C38 S2 107.0(11)
C37 C38 H38 126.5
S2 C38 H38 126.5
C38' S2' C35 95.6(7)
C35 C36' C37' 100.5(7)
C35 C36' H36' 129.7
C37' C36' H36' 129.7
C38' C37' C36' 112.4(10)
C38' C37' H37' 123.8
C36' C37' H37' 123.8
C37' C38' S2' 117.8(12)
C37' C38' H38' 121.1
S2' C38' H38' 121.1
C44 C39 C40 120.7(7)
C40' C39 C44' 114.3(7)
C44 C39 C32 121.7(6)
C40 C39 C32 117.6(6)
C40' C39 C32 123.3(5)
C44' C39 C32 122.4(5)
C41' C42 C43' 122.5(8)
C43 C42 C41 115.6(7)
C41' C42 H42 119(3)
C43 C42 H42 121(3)
C43' C42 H42 118(3)
C41 C42 H42 123(3)
C41 C40 C39 118.3(9)
C41 C40 H40 120.8
C39 C40 H40 120.8
C40 C41 C42 121.7(9)
C40 C41 H41 119.2
C42 C41 H41 119.2
C44 C43 C42 123.2(9)
C44 C43 H43 118.4
C42 C43 H43 118.4
C39 C44 C43 120.4(9)
C39 C44 H44 119.8
C43 C44 H44 119.8
C41' C40' C39 124.1(8)
C41' C40' H40' 118.0
C39 C40' H40' 118.0
C42 C41' C40' 117.6(9)
C42 C41' H41' 121.2
C40' C41' H41' 121.2
C44' C43' C42 119.5(9)
C44' C43' H43' 120.2
C42 C43' H43' 120.2
C43' C44' C39 121.8(9)
C43' C44' H44' 119.1
C39 C44' H44' 119.1

loop_
_geom_bond_atom_site_label_1
_geom_bond_atom_site_label_2
_geom_bond_distance
C1 C2 1.342(6)
C1 C5 1.454(6)
C1 C8 1.472(6)
C2 C17 1.476(6)
C2 C3 1.516(6)
C3 C4 1.541(7)
C3 H3A 0.9700
C3 H3B 0.9700
C4 C5 1.497(6)
C4 H4A 0.9700
C4 H4B 0.9700
C5 C6 1.353(6)
C6 C13 1.464(6)
C6 C7 1.494(6)
C7 C12 1.365(6)
C7 C8 1.418(6)
C8 C9 1.382(6)
C9 C10 1.385(6)
C9 H9 0.9300
C10 C11 1.370(7)
C10 H10 0.9300
C11 C12 1.395(7)
C11 H11 0.9300
C12 H12 0.9300
C13 C14' 1.436(10)
C13 C14 1.508(10)
C13 S1 1.661(8)
C13 S1' 1.682(7)
S1 C16 1.783(18)
C14 C15 1.444(13)
C14 H14 0.9300
C15 C16 1.333(15)
C15 H15 0.9300
C16 H16 0.9300
S1' C16' 1.524(16)
C14' C15' 1.427(13)
C14' H14' 0.9300
C15' C16' 1.396(15)
C15' H15' 0.9300
C16' H16' 0.9300
C17 C22 1.355(10)
C17 C22' 1.381(10)
C17 C18 1.388(11)
C17 C18' 1.423(11)
C20 C19' 1.357(12)
C20 C19 1.360(12)
C20 C21' 1.373(11)
C20 C21 1.427(13)
C20 H20 0.94(4)
C18 C19 1.376(14)
C18 H18 0.9300
C19 H19 0.9300
C21 C22 1.381(13)
C21 H21 0.9300
C22 H22 0.9300
C18' C19' 1.355(14)
C18' H18' 0.9300
C19' H19' 0.9300
C21' C22' 1.358(13)
C21' H21' 0.9300
C22' H22' 0.9300
C23 C24 1.381(7)
C23 C28 1.418(6)
C23 C31 1.468(7)
C24 C25 1.389(7)
C24 H24 0.9300
C25 C26 1.383(7)
C25 H25 0.9300
C26 C27 1.397(7)
C26 H26 0.9300
C27 C28 1.369(7)
C27 H27 0.9300
C28 C29 1.474(7)
C29 C30 1.352(7)
C29 C35 1.475(7)
C30 C31 1.452(6)
C30 C34 1.493(7)
C31 C32 1.356(7)
C32 C39 1.476(6)
C32 C33 1.514(7)
C33 C34 1.541(7)
C33 H33A 0.9700
C33 H33B 0.9700
C34 H34A 0.9700
C34 H34B 0.9700
C35 C36 1.423(10)
C35 C36' 1.507(10)
C35 S2 1.650(7)
C35 S2' 1.670(8)
S2 C38 1.795(15)
C36 C37 1.395(14)
C36 H36 0.9300
C37 C38 1.308(15)
C37 H37 0.9300
C38 H38 0.9300
S2' C38' 1.482(13)
C36' C37' 1.528(13)
C36' H36' 0.9300
C37' C38' 1.371(14)
C37' H37' 0.9300
C38' H38' 0.9300
C39 C44 1.349(11)
C39 C40 1.399(11)
C39 C40' 1.402(10)
C39 C44' 1.424(10)
C42 C41' 1.348(11)
C42 C43 1.362(12)
C42 C43' 1.364(12)
C42 C41 1.444(11)
C42 H42 0.93(5)
C40 C41 1.361(13)
C40 H40 0.9300
C41 H41 0.9300
C43 C44 1.356(13)
C43 H43 0.9300
C44 H44 0.9300
C40' C41' 1.374(13)
C40' H40' 0.9300
C41' H41' 0.9300
C43' C44' 1.360(14)
C43' H43' 0.9300
C44' H44' 0.9300

loop_
_geom_torsion_atom_site_label_1
_geom_torsion_atom_site_label_2
_geom_torsion_atom_site_label_3
_geom_torsion_atom_site_label_4
_geom_torsion
C5 C1 C2 C17 179.3(5)
C8 C1 C2 C17 1.1(10)
C5 C1 C2 C3 -1.5(6)
C8 C1 C2 C3 -179.6(6)
C1 C2 C3 C4 1.7(6)
C17 C2 C3 C4 -179.0(4)
C2 C3 C4 C5 -1.2(6)
C2 C1 C5 C6 -178.8(4)
C8 C1 C5 C6 0.0(5)
C2 C1 C5 C4 0.7(6)
C8 C1 C5 C4 179.5(4)
C3 C4 C5 C6 179.7(6)
C3 C4 C5 C1 0.4(6)
C1 C5 C6 C13 179.7(5)
C4 C5 C6 C13 0.4(10)
C1 C5 C6 C7 -0.2(5)
C4 C5 C6 C7 -179.5(6)
C5 C6 C7 C12 -178.7(5)
C13 C6 C7 C12 1.4(9)
C5 C6 C7 C8 0.3(5)
C13 C6 C7 C8 -179.6(4)
C12 C7 C8 C9 0.0(7)
C6 C7 C8 C9 -179.1(4)
C12 C7 C8 C1 178.8(5)
C6 C7 C8 C1 -0.3(5)
C2 C1 C8 C9 -3.0(11)
C5 C1 C8 C9 178.8(5)
C2 C1 C8 C7 178.4(6)
C5 C1 C8 C7 0.2(5)
C7 C8 C9 C10 -0.1(7)
C1 C8 C9 C10 -178.5(5)
C8 C9 C10 C11 0.1(8)
C9 C10 C11 C12 0.1(8)
C8 C7 C12 C11 0.1(8)
C6 C7 C12 C11 179.0(5)
C10 C11 C12 C7 -0.2(8)
C5 C6 C13 C14' 158.1(8)
C7 C6 C13 C14' -22.0(10)
C5 C6 C13 C14 -151.3(7)
C7 C6 C13 C14 28.6(9)
C5 C6 C13 S1 14.4(8)
C7 C6 C13 S1 -165.7(5)
C5 C6 C13 S1' -16.0(8)
C7 C6 C13 S1' 163.9(4)
C14' C13 S1 C16 28.7(9)
C6 C13 S1 C16 -179.3(7)
C14 C13 S1 C16 -11.8(8)
S1' C13 S1 C16 -83.0(10)
C14' C13 C14 C15 -75.6(11)
C6 C13 C14 C15 173.5(7)
S1 C13 C14 C15 6.5(10)
S1' C13 C14 C15 31.5(9)
C13 C14 C15 C16 4.9(16)
C14 C15 C16 S1 -13.0(18)
C13 S1 C16 C15 13.9(12)
C14' C13 S1' C16' 2.6(9)
C6 C13 S1' C16' 177.7(8)
C14 C13 S1' C16' -38.1(9)
S1 C13 S1' C16' 78.0(11)
C6 C13 C14' C15' -173.6(8)
C14 C13 C14' C15' 85.4(12)
S1 C13 C14' C15' -24.6(10)
S1' C13 C14' C15' 1.0(11)
C13 C14' C15' C16' -4.7(15)
C14' C15' C16' S1' 7.2(18)
C13 S1' C16' C15' -5.9(14)
C1 C2 C17 C22 -45.6(8)
C3 C2 C17 C22 135.2(6)
C1 C2 C17 C22' 39.2(9)
C3 C2 C17 C22' -140.0(7)
C1 C2 C17 C18 135.7(7)
C3 C2 C17 C18 -43.4(8)
C1 C2 C17 C18' -143.4(7)
C3 C2 C17 C18' 37.4(8)
C22 C17 C18 C19 0.2(12)
C22' C17 C18 C19 -59.1(9)
C18' C17 C18 C19 63.9(9)
C2 C17 C18 C19 178.9(7)
C19' C20 C19 C18 -69.7(11)
C21' C20 C19 C18 60.2(11)
C21 C20 C19 C18 -3.5(14)
C17 C18 C19 C20 2.0(15)
C19' C20 C21 C22 60.6(11)
C19 C20 C21 C22 3.0(13)
C21' C20 C21 C22 -65.7(10)
C22' C17 C22 C21 62.3(9)
C18 C17 C22 C21 -0.6(12)
C18' C17 C22 C21 -57.1(10)
C2 C17 C22 C21 -179.3(7)
C20 C21 C22 C17 -1.0(14)
C22 C17 C18' C19' 61.9(11)
C22' C17 C18' C19' -2.7(13)
C18 C17 C18' C19' -66.7(11)
C2 C17 C18' C19' 179.7(9)
C17 C18' C19' C20 -1.8(17)
C19 C20 C19' C18' 66.9(12)
C21' C20 C19' C18' 5.5(16)
C21 C20 C19' C18' -57.1(12)
C19' C20 C21' C22' -4.4(14)
C19 C20 C21' C22' -58.8(10)
C21 C20 C21' C22' 63.3(10)
C20 C21' C22' C17 -0.4(15)
C22 C17 C22' C21' -67.0(10)
C18 C17 C22' C21' 61.4(10)
C18' C17 C22' C21' 3.8(13)
C2 C17 C22' C21' -178.6(8)
C28 C23 C24 C25 0.1(6)
C31 C23 C24 C25 -178.8(4)
C23 C24 C25 C26 -0.5(7)
C24 C25 C26 C27 1.0(7)
C25 C26 C27 C28 -1.0(7)
C26 C27 C28 C23 0.5(6)
C26 C27 C28 C29 179.3(4)
C24 C23 C28 C27 -0.1(6)
C31 C23 C28 C27 179.0(4)
C24 C23 C28 C29 -179.1(4)
C31 C23 C28 C29 0.0(4)
C27 C28 C29 C30 -178.7(5)
C23 C28 C29 C30 0.1(5)
C27 C28 C29 C35 1.4(7)
C23 C28 C29 C35 -179.8(4)
C28 C29 C30 C31 -0.2(5)
C35 C29 C30 C31 179.7(4)
C28 C29 C30 C34 -178.8(5)
C35 C29 C30 C34 1.1(9)
C29 C30 C31 C32 -178.6(4)
C34 C30 C31 C32 0.4(5)
C29 C30 C31 C23 0.2(5)
C34 C30 C31 C23 179.2(3)
C24 C23 C31 C32 -3.0(9)
C28 C23 C31 C32 178.0(6)
C24 C23 C31 C30 178.8(5)
C28 C23 C31 C30 -0.1(4)
C30 C31 C32 C39 179.2(4)
C23 C31 C32 C39 1.0(9)
C30 C31 C32 C33 -1.6(5)
C23 C31 C32 C33 -179.8(5)
C31 C32 C33 C34 2.2(6)
C39 C32 C33 C34 -178.6(4)
C29 C30 C34 C33 179.5(5)
C31 C30 C34 C33 0.9(5)
C32 C33 C34 C30 -1.8(5)
C30 C29 C35 C36 158.8(7)
C28 C29 C35 C36 -21.3(9)
C30 C29 C35 C36' -151.1(7)
C28 C29 C35 C36' 28.7(8)
C30 C29 C35 S2 -16.4(7)
C28 C29 C35 S2 163.5(4)
C30 C29 C35 S2' 14.1(7)
C28 C29 C35 S2' -166.0(4)
C36 C35 S2 C38 2.6(7)
C29 C35 S2 C38 178.6(6)
C36' C35 S2 C38 -37.9(7)
S2' C35 S2 C38 82.9(9)
C29 C35 C36 C37 -173.7(7)
C36' C35 C36 C37 85.7(11)
S2 C35 C36 C37 2.1(10)
S2' C35 C36 C37 -24.2(10)
C35 C36 C37 C38 -8.0(16)
C36 C37 C38 S2 9.3(16)
C35 S2 C38 C37 -6.8(11)
C36 C35 S2' C38' 31.1(9)
C29 C35 S2' C38' -176.6(8)
C36' C35 S2' C38' -9.8(9)
S2 C35 S2' C38' -76.0(10)
C36 C35 C36' C37' -74.2(10)
C29 C35 C36' C37' 175.5(7)
S2 C35 C36' C37' 33.1(8)
S2' C35 C36' C37' 9.1(9)
C35 C36' C37' C38' -4.9(14)
C36' C37' C38' S2' -1.8(19)
C35 S2' C38' C37' 6.7(14)
C31 C32 C39 C44 135.8(7)
C33 C32 C39 C44 -43.3(8)
C31 C32 C39 C40 -45.7(8)
C33 C32 C39 C40 135.2(6)
C31 C32 C39 C40' 39.5(8)
C33 C32 C39 C40' -139.6(6)
C31 C32 C39 C44' -142.1(7)
C33 C32 C39 C44' 38.8(8)
C44 C39 C40 C41 -1.2(12)
C40' C39 C40 C41 61.6(9)
C44' C39 C40 C41 -58.1(9)
C32 C39 C40 C41 -179.8(7)
C39 C40 C41 C42 -0.5(14)
C41' C42 C41 C40 -66.3(10)
C43 C42 C41 C40 3.2(13)
C43' C42 C41 C40 62.1(10)
C41' C42 C43 C44 61.4(10)
C43' C42 C43 C44 -70.5(10)
C41 C42 C43 C44 -4.5(13)
C40 C39 C44 C43 0.1(12)
C40' C39 C44 C43 -59.6(9)
C44' C39 C44 C43 63.3(9)
C32 C39 C44 C43 178.6(7)
C42 C43 C44 C39 3.0(15)
C44 C39 C40' C41' 59.4(10)
C40 C39 C40' C41' -69.0(10)
C44' C39 C40' C41' 1.0(12)
C32 C39 C40' C41' 179.5(7)
C43 C42 C41' C40' -59.6(9)
C43' C42 C41' C40' -5.0(13)
C41 C42 C41' C40' 61.3(9)
C39 C40' C41' C42 2.7(14)
C41' C42 C43' C44' 3.4(14)
C43 C42 C43' C44' 63.6(10)
C41 C42 C43' C44' -59.6(10)
C42 C43' C44' C39 0.7(15)
C44 C39 C44' C43' -67.0(10)
C40 C39 C44' C43' 62.0(10)
C40' C39 C44' C43' -2.7(12)
C32 C39 C44' C43' 178.7(8)
